data_2211929
loop_
_publ_author_name
'Hussain, Mukhtiar'
'Siddique, Adnan '
'Ali, Saqib'
'Altaf, Muhammad'
'Stoeckli-Evans, Helen'

_publ_section_title
;
 (<i>E</i>)-3-(1,3-Benzodioxol-4-yl)-2-(4-bromophenyl)acrylic acid
;
_journal_coeditor_code SG2087
_journal_issue 1
_journal_name_full 'Acta Crystallographica Section E'
_journal_page_first o1
_journal_page_last o3
_journal_paper_doi 10.1107/S1600536806047404
_journal_volume 63
_journal_year 2007
_chemical_formula_iupac 'C16 H11 Br O4'
_chemical_formula_moiety 'C16 H11 Br O4'
_chemical_formula_sum 'C16 H11 Br O4'
_chemical_formula_weight 347.16
_chemical_name_systematic
;
(E)-3-(1,3-Benzodioxol-4-yl)-2-(4-bromophenyl)acrylic acid
;
_space_group_IT_number 14
_symmetry_cell_setting monoclinic
_symmetry_space_group_name_Hall '-P 2ybc'
_symmetry_space_group_name_H-M 'P 1 21/c 1'
_atom_sites_solution_hydrogens geom
_atom_sites_solution_primary direct
_atom_sites_solution_secondary difmap
_audit_creation_method SHELXL-97
_cell_angle_alpha 90.00
_cell_angle_beta 91.239(8)
_cell_angle_gamma 90.00
_cell_formula_units_Z 4
_cell_length_a 5.6331(6)
_cell_length_b 8.2283(5)
_cell_length_c 30.259(3)
_cell_measurement_reflns_used 12162
_cell_measurement_temperature 173(2)
_cell_measurement_theta_max 29.60
_cell_measurement_theta_min 2.56
_cell_volume 1402.2(2)
_computing_cell_refinement X-AREA
_computing_data_collection 'X-AREA (Stoe & Cie, 2006)'
_computing_data_reduction 'X-RED32 (Stoe & Cie, 2006)'
_computing_molecular_graphics 'PLATON (Spek, 2003)'
_computing_publication_material SHELXL97
_computing_structure_refinement 'SHELXL97 (Sheldrick, 1997)'
_computing_structure_solution 'SHELXS97 (Sheldrick, 1997)'
_diffrn_ambient_temperature 173(2)
_diffrn_detector_area_resol_mean 6.67
_diffrn_measured_fraction_theta_full 0.994
_diffrn_measured_fraction_theta_max 0.994
_diffrn_measurement_device_type 'Stoe IPDS-2'
_diffrn_measurement_method '\f and \w'
_diffrn_radiation_monochromator graphite
_diffrn_radiation_source 'fine-focus sealed tube'
_diffrn_radiation_type MoK\a
_diffrn_radiation_wavelength 0.71073
_diffrn_reflns_av_R_equivalents 0.0511
_diffrn_reflns_av_sigmaI/netI 0.0351
_diffrn_reflns_limit_h_max 7
_diffrn_reflns_limit_h_min -7
_diffrn_reflns_limit_k_max 11
_diffrn_reflns_limit_k_min -9
_diffrn_reflns_limit_l_max 41
_diffrn_reflns_limit_l_min -41
_diffrn_reflns_number 17926
_diffrn_reflns_theta_full 29.24
_diffrn_reflns_theta_max 29.24
_diffrn_reflns_theta_min 2.57
_diffrn_standards_decay_% 0
_diffrn_standards_number 0
_exptl_absorpt_coefficient_mu 2.944
_exptl_absorpt_correction_T_max 0.644
_exptl_absorpt_correction_T_min 0.469
_exptl_absorpt_correction_type multi-scan
_exptl_absorpt_process_details '(MULABS in PLATON; Spek, 2003)'
_exptl_crystal_colour 'pale yellow'
_exptl_crystal_density_diffrn 1.644
_exptl_crystal_density_method 'not measured'
_exptl_crystal_description rod
_exptl_crystal_F_000 696
_exptl_crystal_size_max 0.45
_exptl_crystal_size_mid 0.15
_exptl_crystal_size_min 0.15
_refine_diff_density_max 0.395
_refine_diff_density_min -0.674
_refine_ls_extinction_method none
_refine_ls_goodness_of_fit_ref 1.038
_refine_ls_hydrogen_treatment constr
_refine_ls_matrix_type full
_refine_ls_number_parameters 190
_refine_ls_number_reflns 3793
_refine_ls_number_restraints 0
_refine_ls_restrained_S_all 1.038
_refine_ls_R_factor_all 0.0609
_refine_ls_R_factor_gt 0.0388
_refine_ls_shift/su_max 0.001
_refine_ls_shift/su_mean 0.000
_refine_ls_structure_factor_coef Fsqd
_refine_ls_weighting_details 'calc w=1/[\s^2^(Fo^2^)+(0.0352P)^2^+0.7151P] where P=(Fo^2^+2Fc^2^)/3'
_refine_ls_weighting_scheme calc
_refine_ls_wR_factor_gt 0.0799
_refine_ls_wR_factor_ref 0.0859
_reflns_number_gt 2830
_reflns_number_total 3793
_reflns_threshold_expression I>2\s(I)
_cod_data_source_file sg2087.cif
_cod_data_source_block I
_cod_original_sg_symbol_H-M 'P 21/c'
_cod_database_code 2211929
_cod_database_fobs_code 2211929

loop_
_symmetry_equiv_pos_site_id
_symmetry_equiv_pos_as_xyz
1 x,y,z
2 -x,1/2+y,1/2-z
3 -x,-y,-z
4 x,1/2-y,1/2+z

loop_
_atom_site_aniso_label
_atom_site_aniso_U_11
_atom_site_aniso_U_22
_atom_site_aniso_U_33
_atom_site_aniso_U_12
_atom_site_aniso_U_13
_atom_site_aniso_U_23
Br1 0.0553(2) 0.0449(2) 0.03050(10) -0.00150(10) -0.01260(10) 0.00500(10)
O1 0.0526(13) 0.0515(14) 0.0766(15) -0.0234(11) -0.0095(11) 0.0011(12)
O2 0.0523(12) 0.0464(13) 0.0471(11) -0.0157(10) -0.0029(9) 0.0045(9)
O3 0.0322(9) 0.0366(11) 0.0324(8) -0.0067(7) -0.0109(7) 0.0050(7)
O4 0.0367(9) 0.0387(10) 0.0336(8) -0.0072(8) -0.0128(7) 0.0072(7)
C1 0.0288(12) 0.0321(13) 0.0379(12) 0.0040(10) -0.0049(9) -0.0058(10)
C2 0.0327(13) 0.0431(16) 0.0346(12) 0.0026(11) -0.0068(10) -0.0079(11)
C3 0.0416(15) 0.0459(17) 0.0412(13) 0.0048(13) -0.0112(11) -0.0107(12)
C4 0.0392(14) 0.0435(16) 0.0577(16) 0.0005(13) -0.0189(12) -0.0148(14)
C5 0.0350(14) 0.0332(16) 0.0602(17) 0.0007(11) -0.0078(12) -0.0063(12)
C6 0.0357(13) 0.0305(15) 0.0428(13) 0.0019(10) -0.0043(10) -0.0059(10)
C7 0.0538(19) 0.0395(18) 0.073(2) -0.0128(15) -0.0087(16) 0.0080(15)
C8 0.0285(12) 0.0360(14) 0.0295(10) 0.0013(10) -0.0034(9) -0.0006(9)
C9 0.0232(11) 0.0344(13) 0.0268(10) 0.0026(9) -0.0027(8) -0.0042(9)
C10 0.0244(11) 0.0328(13) 0.0262(10) -0.0005(9) -0.0050(8) -0.0028(8)
C11 0.0247(11) 0.0413(15) 0.0310(11) 0.0041(10) -0.0047(9) -0.0026(10)
C12 0.0304(12) 0.0440(15) 0.0265(10) -0.0003(11) -0.0034(9) -0.0012(10)
C13 0.0360(13) 0.0328(13) 0.0269(10) -0.0035(10) -0.0096(9) 0.0013(9)
C14 0.0301(13) 0.0407(15) 0.0350(12) 0.0071(11) -0.0070(10) 0.0010(10)
C15 0.0263(11) 0.0405(15) 0.0323(11) 0.0031(10) 0.0000(9) -0.0001(10)
C16 0.0260(11) 0.0316(13) 0.0272(10) 0.0021(9) -0.0036(8) -0.0012(9)

loop_
_atom_site_type_symbol
_atom_site_label
_atom_site_fract_x
_atom_site_fract_y
_atom_site_fract_z
_atom_site_U_iso_or_equiv
_atom_site_thermal_displace_type
_atom_site_calc_flag
_atom_site_refinement_flags
_atom_site_occupancy
Br Br1 0.55190(5) -0.38608(4) 0.238980(10) 0.04380(10) Uani . . 1.000
O O1 1.2738(4) 0.5041(3) 0.09414(8) 0.0604(8) Uani . . 1.000
O O2 0.9722(4) 0.4073(3) 0.04842(7) 0.0487(7) Uani . . 1.000
O O3 0.1065(3) -0.0750(2) 0.04575(5) 0.0339(5) Uani . . 1.000
O O4 0.2673(3) 0.1274(2) 0.00736(5) 0.0365(5) Uani . . 1.000
C C1 0.7630(4) 0.2519(3) 0.10504(8) 0.0330(7) Uani . . 1.000
C C2 0.7675(5) 0.2199(3) 0.15133(8) 0.0369(8) Uani . . 1.000
C C3 0.9451(5) 0.2821(4) 0.17847(9) 0.0431(9) Uani . . 1.000
C C4 1.1280(5) 0.3785(4) 0.16232(10) 0.0471(9) Uani . . 1.000
C C5 1.1193(5) 0.4134(3) 0.11840(10) 0.0429(9) Uani . . 1.000
C C6 0.9395(5) 0.3537(3) 0.09090(9) 0.0364(8) Uani . . 1.000
C C7 1.1700(6) 0.5185(4) 0.05098(12) 0.0556(11) Uani . . 1.000
C C8 0.5858(4) 0.1906(3) 0.07332(8) 0.0314(7) Uani . . 1.000
C C9 0.4432(4) 0.0595(3) 0.07677(7) 0.0282(7) Uani . . 1.000
C C10 0.4544(4) -0.0596(3) 0.11388(7) 0.0279(7) Uani . . 1.000
C C11 0.2761(4) -0.0688(3) 0.14472(8) 0.0324(7) Uani . . 1.000
C C12 0.3013(4) -0.1677(3) 0.18163(7) 0.0337(7) Uani . . 1.000
C C13 0.5067(4) -0.2583(3) 0.18690(7) 0.0321(7) Uani . . 1.000
C C14 0.6808(4) -0.2583(3) 0.15554(8) 0.0354(8) Uani . . 1.000
C C15 0.6542(4) -0.1577(3) 0.11912(8) 0.0330(7) Uani . . 1.000
C C16 0.2589(4) 0.0308(3) 0.04211(7) 0.0283(7) Uani . . 1.000
H H2 0.64640 0.15480 0.16370 0.0440 Uiso calc R 1.000
H H3 0.94300 0.25860 0.20920 0.0520 Uiso calc R 1.000
H H4 1.25250 0.41770 0.18110 0.0560 Uiso calc R 1.000
H H4O 0.15670 0.10610 -0.00970 0.0440 Uiso . R 1.000
H H7A 1.28790 0.49080 0.02840 0.0670 Uiso calc R 1.000
H H7B 1.11480 0.63120 0.04570 0.0670 Uiso calc R 1.000
H H8 0.56850 0.25100 0.04670 0.0380 Uiso calc R 1.000
H H11 0.13520 -0.00670 0.14050 0.0390 Uiso calc R 1.000
H H12 0.17990 -0.17300 0.20290 0.0400 Uiso calc R 1.000
H H13 0.81650 -0.32610 0.15890 0.0420 Uiso calc R 1.000
H H15 0.77370 -0.15560 0.09750 0.0400 Uiso calc R 1.000

loop_
_atom_type_symbol
_atom_type_description
_atom_type_scat_dispersion_real
_atom_type_scat_dispersion_imag
_atom_type_scat_source
C C 0.0033 0.0016 'International Tables Vol C Tables 4.2.6.8 and 6.1.1.4'
H H 0.0000 0.0000 'International Tables Vol C Tables 4.2.6.8 and 6.1.1.4'
Br Br -0.2901 2.4595 'International Tables Vol C Tables 4.2.6.8 and 6.1.1.4'
O O 0.0106 0.0060 'International Tables Vol C Tables 4.2.6.8 and 6.1.1.4'

loop_
_geom_angle_atom_site_label_1
_geom_angle_atom_site_label_2
_geom_angle_atom_site_label_3
_geom_angle
_geom_angle_publ_flag
C5 O1 C7 106.5(2) no
C6 O2 C7 105.8(2) no
C16 O4 H4O 109.00 no
C2 C1 C8 125.4(2) no
C6 C1 C8 119.6(2) no
C2 C1 C6 114.9(2) no
C1 C2 C3 120.9(2) no
C2 C3 C4 122.2(3) no
C3 C4 C5 116.8(3) no
O1 C5 C4 128.9(3) no
O1 C5 C6 109.6(3) no
C4 C5 C6 121.5(3) no
O2 C6 C5 109.7(2) no
C1 C6 C5 123.5(3) no
O2 C6 C1 126.8(2) no
O1 C7 O2 107.3(3) no
C1 C8 C9 128.7(2) no
C8 C9 C10 124.6(2) no
C10 C9 C16 116.6(2) no
C8 C9 C16 118.9(2) no
C9 C10 C15 119.2(2) no
C11 C10 C15 119.2(2) no
C9 C10 C11 121.5(2) no
C10 C11 C12 120.7(2) no
C11 C12 C13 118.7(2) no
Br1 C13 C12 119.28(16) no
C12 C13 C14 121.8(2) no
Br1 C13 C14 118.97(18) no
C13 C14 C15 118.8(2) no
C10 C15 C14 120.7(2) no
O3 C16 C9 122.0(2) no
O4 C16 C9 115.6(2) no
O3 C16 O4 122.4(2) no
C1 C2 H2 120.00 no
C3 C2 H2 119.00 no
C2 C3 H3 119.00 no
C4 C3 H3 119.00 no
C3 C4 H4 122.00 no
C5 C4 H4 122.00 no
O1 C7 H7A 110.00 no
O1 C7 H7B 110.00 no
O2 C7 H7A 110.00 no
O2 C7 H7B 110.00 no
H7A C7 H7B 109.00 no
C1 C8 H8 116.00 no
C9 C8 H8 116.00 no
C10 C11 H11 120.00 no
C12 C11 H11 120.00 no
C11 C12 H12 121.00 no
C13 C12 H12 121.00 no
C13 C14 H13 121.00 no
C15 C14 H13 121.00 no
C10 C15 H15 120.00 no
C14 C15 H15 120.00 no

loop_
_geom_bond_atom_site_label_1
_geom_bond_atom_site_label_2
_geom_bond_distance
_geom_bond_publ_flag
Br1 C13 1.907(2) no
O1 C5 1.372(4) no
O1 C7 1.424(4) no
O2 C6 1.375(3) no
O2 C7 1.443(4) no
O3 C16 1.229(3) no
O4 C16 1.320(3) no
O4 H4O 0.8200 no
C1 C2 1.425(3) no
C1 C8 1.460(3) no
C1 C6 1.375(4) no
C2 C3 1.379(4) no
C3 C4 1.397(4) no
C4 C5 1.360(4) no
C5 C6 1.387(4) no
C8 C9 1.350(3) no
C9 C10 1.491(3) no
C9 C16 1.479(3) no
C10 C15 1.391(3) no
C10 C11 1.388(3) no
C11 C12 1.387(3) no
C12 C13 1.383(3) no
C13 C14 1.379(3) no
C14 C15 1.384(3) no
C2 H2 0.9500 no
C3 H3 0.9500 no
C4 H4 0.9500 no
C7 H7A 0.9900 no
C7 H7B 0.9900 no
C8 H8 0.9500 no
C11 H11 0.9500 no
C12 H12 0.9500 no
C14 H13 0.9500 no
C15 H15 0.9500 no

loop_
_geom_contact_atom_site_label_1
_geom_contact_atom_site_label_2
_geom_contact_distance
_geom_contact_site_symmetry_2
_geom_contact_publ_flag
Br1 C12 3.426(2) 2_645 no
Br1 H4 2.9000 1_445 no
Br1 H2 3.1900 2_645 no
O1 O2 2.309(3) . no
O1 C8 3.192(3) 1_655 no
O2 O1 2.309(3) . no
O2 O4 3.115(3) 1_655 no
O2 C7 3.155(4) 3_765 no
O3 C16 3.347(3) 3_555 no
O3 O4 2.656(2) 3_555 no
O3 C7 3.367(4) 1_445 no
O3 C11 3.124(3) . no
O3 O3 3.238(2) 3_555 no
O4 C9 3.418(3) 3_655 no
O4 C16 3.351(3) 3_655 no
O4 O3 2.656(2) 3_555 no
O4 O2 3.115(3) 1_455 no
O2 H7B 2.9000 3_765 no
O2 H8 2.6100 . no
O2 H7A 2.8500 3_765 no
O3 H4O 1.8400 3_555 no
O3 H15 2.5600 1_455 no
O3 H7B 2.4200 1_445 no
O4 H8 2.2900 . no
C1 C15 3.454(3) . no
C2 C10 3.098(4) . no
C2 C15 3.314(4) . no
C3 C11 3.597(4) 1_655 no
C5 C8 3.505(4) 1_655 no
C6 C16 3.548(4) 1_655 no
C7 O2 3.155(4) 3_765 no
C7 O3 3.367(4) 1_665 no
C8 O1 3.192(3) 1_455 no
C8 C5 3.505(4) 1_455 no
C9 O4 3.418(3) 3_655 no
C10 C2 3.098(4) . no
C11 C3 3.597(4) 1_455 no
C11 O3 3.124(3) . no
C12 Br1 3.426(2) 2_655 no
C15 C1 3.454(3) . no
C15 C2 3.314(4) . no
C16 C6 3.548(4) 1_455 no
C16 O3 3.347(3) 3_555 no
C16 O4 3.351(3) 3_655 no
C2 H11 2.8100 1_655 no
C3 H11 2.8600 1_655 no
C4 H13 3.0000 1_565 no
C5 H13 3.0200 1_565 no
C9 H2 2.9500 . no
C10 H2 2.5500 . no
C11 H2 2.8300 . no
C12 H13 3.0900 1_455 no
C13 H4 3.0300 1_445 no
C15 H2 2.9000 . no
C15 H11 3.0400 1_655 no
C16 H11 3.0900 . no
C16 H4O 2.7600 3_555 no
H2 C9 2.9500 . no
H2 C10 2.5500 . no
H2 C11 2.8300 . no
H2 C15 2.9000 . no
H2 Br1 3.1900 2_655 no
H4 Br1 2.9000 1_665 no
H4 C13 3.0300 1_665 no
H4O O3 1.8400 3_555 no
H4O C16 2.7600 3_555 no
H4O H4O 2.5600 3_555 no
H7A H8 2.5800 1_655 no
H7A O2 2.8500 3_765 no
H7B O3 2.4200 1_665 no
H7B O2 2.9000 3_765 no
H8 O2 2.6100 . no
H8 O4 2.2900 . no
H8 H7A 2.5800 1_455 no
H11 C2 2.8100 1_455 no
H11 C3 2.8600 1_455 no
H11 C15 3.0400 1_455 no
H11 C16 3.0900 . no
H13 C4 3.0000 1_545 no
H13 C5 3.0200 1_545 no
H13 C12 3.0900 1_655 no
H15 O3 2.5600 1_655 no

loop_
_geom_hbond_atom_site_label_D
_geom_hbond_atom_site_label_H
_geom_hbond_atom_site_label_A
_geom_hbond_site_symmetry_A
_geom_hbond_distance_DH
_geom_hbond_distance_HA
_geom_hbond_distance_DA
_geom_hbond_angle_DHA
_geom_hbond_publ_flag
O4 H4O O3 3_555 0.82 1.84 2.656(2) 175 yes
C4 H4 Br1 1_665 0.95 2.90 3.820(3) 165 yes
C7 H7B O3 1_665 0.99 2.42 3.367(4) 160 yes
C8 H8 O4 . 0.95 2.29 2.705(3) 106 no
C15 H15 O3 1_655 0.95 2.56 3.483(3) 165 yes

loop_
_geom_torsion_atom_site_label_1
_geom_torsion_atom_site_label_2
_geom_torsion_atom_site_label_3
_geom_torsion_atom_site_label_4
_geom_torsion
_geom_torsion_publ_flag
C7 O1 C5 C4 -173.5(3) no
C7 O1 C5 C6 7.5(3) no
C5 O1 C7 O2 -10.8(3) no
C7 O2 C6 C1 176.5(3) no
C7 O2 C6 C5 -5.7(3) no
C6 O2 C7 O1 10.2(3) no
C6 C1 C2 C3 -3.0(4) no
C8 C1 C2 C3 179.1(3) no
C2 C1 C6 O2 -178.3(2) no
C2 C1 C6 C5 4.2(4) no
C8 C1 C6 O2 -0.3(4) no
C8 C1 C6 C5 -177.8(2) no
C2 C1 C8 C9 -22.5(4) no
C6 C1 C8 C9 159.8(3) no
C1 C2 C3 C4 0.0(4) no
C2 C3 C4 C5 2.1(5) no
C3 C4 C5 O1 -180.0(3) no
C3 C4 C5 C6 -1.1(4) no
O1 C5 C6 O2 -1.1(3) no
O1 C5 C6 C1 176.9(2) no
C4 C5 C6 O2 179.8(3) no
C4 C5 C6 C1 -2.2(4) no
C1 C8 C9 C10 -5.2(4) no
C1 C8 C9 C16 173.7(2) no
C8 C9 C10 C11 109.9(3) no
C8 C9 C10 C15 -66.5(3) no
C16 C9 C10 C11 -69.0(3) no
C16 C9 C10 C15 114.5(2) no
C8 C9 C16 O3 -171.6(2) no
C8 C9 C16 O4 7.7(3) no
C10 C9 C16 O3 7.5(3) no
C10 C9 C16 O4 -173.3(2) no
C9 C10 C11 C12 -173.0(2) no
C15 C10 C11 C12 3.5(4) no
C9 C10 C15 C14 173.8(2) no
C11 C10 C15 C14 -2.8(4) no
C10 C11 C12 C13 -0.6(4) no
C11 C12 C13 Br1 176.70(18) no
C11 C12 C13 C14 -3.0(4) no
Br1 C13 C14 C15 -176.03(18) no
C12 C13 C14 C15 3.7(4) no
C13 C14 C15 C10 -0.7(4) no

loop_
_cod_related_entry_id
_cod_related_entry_database
_cod_related_entry_code
1 ChemSpider 21178065
